data_4037304
loop_
_publ_author_name
'Yu, Yinghua'
'Chen, Gui'
'Zhu, Lei'
'Liao, Yun'
'Wu, Yufeng'
'Huang, Xueliang'

_publ_section_title
;
 Gold-Catalyzed \b-Regioselective Formal [3 + 2] Cycloaddition of Ynamides
 with Pyrido[1,2-b]indazoles: Reaction Development and Mechanistic
 Insights.
;
_journal_issue 18
_journal_name_full 'The Journal of organic chemistry'
_journal_page_first 8142
_journal_page_last 8154
_journal_paper_doi 10.1021/acs.joc.6b01948
_journal_volume 81
_journal_year 2016
_chemical_formula_sum 'C28 H21 N3 O2'
_chemical_formula_weight 431.48
_space_group_IT_number 14
_space_group_name_Hall '-P 2yn'
_space_group_name_H-M_alt 'P 1 21/n 1'
_symmetry_cell_setting monoclinic
_symmetry_space_group_name_H-M 'P 1 21/n 1'
_atom_sites_solution_hydrogens geom
_atom_sites_solution_primary direct
_atom_sites_solution_secondary difmap
_audit_creation_method SHELXL-97
_cell_angle_alpha 90.00
_cell_angle_beta 111.66(3)
_cell_angle_gamma 90.00
_cell_formula_units_Z 4
_cell_length_a 12.544(3)
_cell_length_b 14.099(3)
_cell_length_c 13.291(3)
_cell_measurement_reflns_used 5300
_cell_measurement_temperature 293(2)
_cell_measurement_theta_max 27.5322
_cell_measurement_theta_min 2.8141
_cell_volume 2184.6(10)
_computing_structure_refinement 'SHELXL-97 (Sheldrick, 1997)'
_computing_structure_solution 'SHELXS-97 (Sheldrick, 1990)'
_diffrn_ambient_temperature 293(2)
_diffrn_measured_fraction_theta_full 0.977
_diffrn_measured_fraction_theta_max 0.977
_diffrn_measurement_device_type 'Bruker P4'
_diffrn_measurement_method '\w scans'
_diffrn_radiation_monochromator graphite
_diffrn_radiation_source 'fine-focus sealed tube'
_diffrn_radiation_type MoK\a
_diffrn_radiation_wavelength 0.71073
_diffrn_reflns_av_R_equivalents 0.0140
_diffrn_reflns_av_sigmaI/netI 0.0134
_diffrn_reflns_limit_h_max 16
_diffrn_reflns_limit_h_min -15
_diffrn_reflns_limit_k_max 18
_diffrn_reflns_limit_k_min -18
_diffrn_reflns_limit_l_max 17
_diffrn_reflns_limit_l_min -17
_diffrn_reflns_number 16153
_diffrn_reflns_theta_full 27.48
_diffrn_reflns_theta_max 27.48
_diffrn_reflns_theta_min 2.81
_exptl_absorpt_coefficient_mu 0.084
_exptl_absorpt_correction_type none
_exptl_crystal_colour Orange
_exptl_crystal_density_diffrn 1.312
_exptl_crystal_density_method 'not measured'
_exptl_crystal_description Prism
_exptl_crystal_F_000 904
_exptl_crystal_size_max 1.0
_exptl_crystal_size_mid 0.6
_exptl_crystal_size_min 0.4
_refine_diff_density_max 0.266
_refine_diff_density_min -0.165
_refine_diff_density_rms 0.032
_refine_ls_extinction_method none
_refine_ls_goodness_of_fit_ref 1.026
_refine_ls_hydrogen_treatment mixed
_refine_ls_matrix_type full
_refine_ls_number_parameters 302
_refine_ls_number_reflns 4895
_refine_ls_number_restraints 0
_refine_ls_restrained_S_all 1.026
_refine_ls_R_factor_all 0.0498
_refine_ls_R_factor_gt 0.0442
_refine_ls_shift/su_max 0.001
_refine_ls_shift/su_mean 0.000
_refine_ls_structure_factor_coef Fsqd
_refine_ls_weighting_details 'calc w=1/[\s^2^(Fo^2^)+(0.0642P)^2^+0.4487P] where P=(Fo^2^+2Fc^2^)/3'
_refine_ls_weighting_scheme calc
_refine_ls_wR_factor_gt 0.1156
_refine_ls_wR_factor_ref 0.1211
_reflns_number_gt 4313
_reflns_number_total 4895
_reflns_threshold_expression >2sigma(I)
_cod_data_source_file jo6b01948_si_004.cif
_cod_data_source_block d
_cod_depositor_comments
;
The following automatic conversions were performed:

data item '_symmetry_cell_setting' value 'Monoclinic' was changed to
'monoclinic' in accordance with the
/home/saulius/struct/COD-crude-data/automatic-downloads/DataCite-retrospective/ACS/depositions/lib/dictionaries/cif_core.dic
dictionary named 'cif_core.dic' version 2.4.2 last updated on
2011-04-26.

Automatic conversion script
Id: cif_fix_values 6909 2019-04-08 15:41:33Z antanas 
;
_cod_original_cell_volume 2184.6(8)
_cod_original_sg_symbol_H-M 'P2(1)/n  '
_cod_database_code 4037304

loop_
_symmetry_equiv_pos_as_xyz
'x, y, z'
'-x+1/2, y+1/2, -z+1/2'
'-x, -y, -z'
'x-1/2, -y-1/2, z-1/2'

loop_
_atom_site_label
_atom_site_type_symbol
_atom_site_fract_x
_atom_site_fract_y
_atom_site_fract_z
_atom_site_U_iso_or_equiv
_atom_site_adp_type
_atom_site_occupancy
_atom_site_symmetry_multiplicity
_atom_site_calc_flag
_atom_site_refinement_flags
C1 C 1.02102(13) 0.11026(9) 0.39914(11) 0.0480(3) Uani 1 1 d .
H1 H 0.9580 0.0711 0.3879 0.058 Uiso 1 1 calc R
O1 O 1.25158(9) -0.02518(8) 0.69661(10) 0.0624(3) Uani 1 1 d .
N1 N 0.92233(8) 0.12874(7) 0.57470(8) 0.0360(2) Uani 1 1 d .
C2 C 1.06124(16) 0.12489(11) 0.31605(13) 0.0618(4) Uani 1 1 d .
H2 H 1.0256 0.0947 0.2498 0.074 Uiso 1 1 calc R
O2 O 1.39767(8) 0.07187(8) 0.78646(10) 0.0655(3) Uani 1 1 d .
N2 N 0.69078(9) 0.11623(9) 0.50753(9) 0.0476(3) Uani 1 1 d .
C3 C 1.15359(15) 0.18376(12) 0.33099(14) 0.0637(4) Uani 1 1 d .
H3 H 1.1801 0.1933 0.2750 0.076 Uiso 1 1 calc R
N3 N 1.22153(8) 0.12767(7) 0.74225(8) 0.0362(2) Uani 1 1 d .
C4 C 1.20632(12) 0.22829(12) 0.42870(13) 0.0611(4) Uani 1 1 d .
H4 H 1.2684 0.2682 0.4387 0.073 Uiso 1 1 calc R
C5 C 1.16768(10) 0.21423(10) 0.51230(11) 0.0483(3) Uani 1 1 d .
H5 H 1.2038 0.2451 0.5780 0.058 Uiso 1 1 calc R
C6 C 1.07474(9) 0.15397(8) 0.49926(9) 0.0363(2) Uani 1 1 d .
C7 C 1.03612(9) 0.13805(8) 0.58945(9) 0.0347(2) Uani 1 1 d .
C8 C 1.10024(9) 0.12755(8) 0.69807(9) 0.0336(2) Uani 1 1 d .
C9 C 1.02327(9) 0.11105(7) 0.75384(9) 0.0330(2) Uani 1 1 d .
C10 C 0.91161(9) 0.11403(8) 0.67262(9) 0.0338(2) Uani 1 1 d .
C11 C 0.81090(9) 0.10403(8) 0.69577(9) 0.0357(2) Uani 1 1 d .
C12 C 0.82867(10) 0.09043(9) 0.80428(10) 0.0417(3) Uani 1 1 d .
H12 H 0.7651 0.0839 0.8239 0.050 Uiso 1 1 calc R
C13 C 0.93807(11) 0.08607(9) 0.88524(10) 0.0418(3) Uani 1 1 d .
H13 H 0.9446 0.0773 0.9566 0.050 Uiso 1 1 calc R
C14 C 1.03724(10) 0.09446(8) 0.86268(9) 0.0356(2) Uani 1 1 d .
C15 C 0.69515(10) 0.10982(8) 0.60985(10) 0.0384(3) Uani 1 1 d .
C16 C 0.59492(11) 0.11112(10) 0.63278(12) 0.0502(3) Uani 1 1 d .
H16 H 0.5988 0.1060 0.7038 0.060 Uiso 1 1 calc R
C17 C 0.49019(12) 0.12005(12) 0.54871(14) 0.0604(4) Uani 1 1 d .
H17 H 0.4228 0.1211 0.5627 0.072 Uiso 1 1 calc R
C18 C 0.48619(12) 0.12744(12) 0.44424(13) 0.0604(4) Uani 1 1 d .
H18 H 0.4167 0.1344 0.3865 0.073 Uiso 1 1 calc R
C19 C 0.58814(12) 0.12422(12) 0.42755(12) 0.0560(4) Uani 1 1 d .
H19 H 0.5855 0.1278 0.3568 0.067 Uiso 1 1 calc R
C20 C 1.15262(10) 0.08376(8) 0.94964(9) 0.0372(2) Uani 1 1 d .
C21 C 1.22790(11) 0.01328(9) 0.94305(10) 0.0450(3) Uani 1 1 d .
H21 H 1.2047 -0.0290 0.8852 0.054 Uiso 1 1 calc R
C22 C 1.33704(12) 0.00567(11) 1.02189(12) 0.0562(4) Uani 1 1 d .
H22 H 1.3863 -0.0418 1.0168 0.067 Uiso 1 1 calc R
C23 C 1.37297(12) 0.06842(12) 1.10810(12) 0.0588(4) Uani 1 1 d .
H23 H 1.4469 0.0644 1.1598 0.071 Uiso 1 1 calc R
C24 C 1.29849(13) 0.13689(11) 1.11674(11) 0.0558(4) Uani 1 1 d .
H24 H 1.3219 0.1786 1.1751 0.067 Uiso 1 1 calc R
C25 C 1.18872(12) 0.14403(9) 1.03885(10) 0.0460(3) Uani 1 1 d .
H25 H 1.1386 0.1897 1.0464 0.055 Uiso 1 1 calc R
C26 C 1.28472(10) 0.05125(10) 0.73657(10) 0.0443(3) Uani 1 1 d .
C28 C 1.41006(13) 0.16673(14) 0.8263(2) 0.0902(7) Uani 1 1 d .
H28A H 1.4467 0.2057 0.7883 0.108 Uiso 1 1 calc R
H28B H 1.4569 0.1678 0.9029 0.108 Uiso 1 1 calc R
H28 H 0.8598(14) 0.1303(11) 0.5108(13) 0.054(4) Uiso 1 1 d .
C27 C 1.29217(11) 0.20370(10) 0.80774(11) 0.0476(3) Uani 1 1 d .
H27A H 1.2801 0.2115 0.8753 0.057 Uiso 1 1 calc R
H27B H 1.2777 0.2635 0.7689 0.057 Uiso 1 1 calc R

loop_
_atom_site_aniso_label
_atom_site_aniso_U_11
_atom_site_aniso_U_22
_atom_site_aniso_U_33
_atom_site_aniso_U_23
_atom_site_aniso_U_13
_atom_site_aniso_U_12
C1 0.0599(8) 0.0415(6) 0.0467(7) 0.0000(5) 0.0246(6) -0.0041(5)
O1 0.0513(6) 0.0565(6) 0.0802(7) -0.0223(5) 0.0252(5) 0.0025(4)
N1 0.0261(4) 0.0468(5) 0.0351(5) 0.0047(4) 0.0110(4) -0.0003(4)
C2 0.0952(12) 0.0505(8) 0.0506(8) 0.0004(6) 0.0397(8) 0.0103(8)
O2 0.0277(5) 0.0705(7) 0.0914(8) -0.0121(6) 0.0140(5) 0.0044(4)
N2 0.0306(5) 0.0662(7) 0.0445(6) -0.0065(5) 0.0120(4) 0.0005(4)
C3 0.0719(10) 0.0718(10) 0.0686(10) 0.0248(8) 0.0507(9) 0.0243(8)
N3 0.0253(4) 0.0407(5) 0.0411(5) -0.0025(4) 0.0104(4) -0.0023(3)
C4 0.0374(7) 0.0812(10) 0.0717(10) 0.0323(8) 0.0281(7) 0.0059(6)
C5 0.0325(6) 0.0615(8) 0.0488(7) 0.0143(6) 0.0124(5) -0.0037(5)
C6 0.0305(5) 0.0404(6) 0.0405(6) 0.0070(4) 0.0160(4) 0.0037(4)
C7 0.0268(5) 0.0390(5) 0.0397(6) 0.0026(4) 0.0138(4) -0.0003(4)
C8 0.0262(5) 0.0374(5) 0.0381(5) 0.0010(4) 0.0128(4) -0.0004(4)
C9 0.0290(5) 0.0340(5) 0.0367(5) 0.0015(4) 0.0128(4) 0.0017(4)
C10 0.0289(5) 0.0366(5) 0.0374(5) 0.0026(4) 0.0140(4) 0.0018(4)
C11 0.0285(5) 0.0380(5) 0.0430(6) 0.0010(4) 0.0160(5) 0.0016(4)
C12 0.0344(6) 0.0492(6) 0.0484(7) 0.0024(5) 0.0232(5) 0.0029(5)
C13 0.0416(6) 0.0497(7) 0.0389(6) 0.0047(5) 0.0204(5) 0.0060(5)
C14 0.0348(6) 0.0358(5) 0.0365(5) 0.0012(4) 0.0134(4) 0.0038(4)
C15 0.0296(5) 0.0389(6) 0.0479(6) -0.0026(5) 0.0156(5) 0.0007(4)
C16 0.0328(6) 0.0628(8) 0.0583(8) 0.0020(6) 0.0207(6) 0.0016(5)
C17 0.0286(6) 0.0803(10) 0.0732(10) -0.0011(8) 0.0197(6) 0.0036(6)
C18 0.0309(6) 0.0805(10) 0.0613(9) -0.0077(8) 0.0070(6) 0.0041(6)
C19 0.0363(7) 0.0798(10) 0.0463(7) -0.0079(7) 0.0088(6) 0.0025(6)
C20 0.0365(6) 0.0406(6) 0.0349(5) 0.0052(4) 0.0134(5) 0.0027(4)
C21 0.0446(7) 0.0474(7) 0.0432(6) 0.0022(5) 0.0163(5) 0.0079(5)
C22 0.0447(7) 0.0642(9) 0.0582(8) 0.0108(7) 0.0171(6) 0.0180(6)
C23 0.0413(7) 0.0766(10) 0.0485(7) 0.0090(7) 0.0049(6) 0.0038(7)
C24 0.0549(8) 0.0628(8) 0.0414(7) -0.0027(6) 0.0081(6) -0.0030(6)
C25 0.0480(7) 0.0467(7) 0.0410(6) -0.0003(5) 0.0137(5) 0.0052(5)
C26 0.0316(6) 0.0526(7) 0.0493(7) -0.0042(6) 0.0156(5) 0.0027(5)
C28 0.0329(8) 0.0721(11) 0.1466(19) -0.0251(11) 0.0110(9) -0.0107(7)
C27 0.0380(6) 0.0480(7) 0.0521(7) -0.0078(6) 0.0111(5) -0.0104(5)

loop_
_atom_type_symbol
_atom_type_description
_atom_type_scat_dispersion_real
_atom_type_scat_dispersion_imag
_atom_type_scat_source
C C 0.0033 0.0016 'International Tables Vol C Tables 4.2.6.8 and 6.1.1.4'
H H 0.0000 0.0000 'International Tables Vol C Tables 4.2.6.8 and 6.1.1.4'
N N 0.0061 0.0033 'International Tables Vol C Tables 4.2.6.8 and 6.1.1.4'
O O 0.0106 0.0060 'International Tables Vol C Tables 4.2.6.8 and 6.1.1.4'

loop_
_geom_angle_atom_site_label_1
_geom_angle_atom_site_label_2
_geom_angle_atom_site_label_3
_geom_angle
C2 C1 C6 120.28(14)
C10 N1 C7 109.85(10)
C3 C2 C1 120.50(15)
C26 O2 C28 109.50(11)
C19 N2 C15 118.52(11)
C4 C3 C2 119.83(14)
C26 N3 C8 122.50(10)
C26 N3 C27 112.25(10)
C8 N3 C27 124.95(10)
C3 C4 C5 120.40(14)
C4 C5 C6 120.72(14)
C1 C6 C5 118.25(12)
C1 C6 C7 121.57(11)
C5 C6 C7 120.18(11)
N1 C7 C8 108.27(10)
N1 C7 C6 122.51(10)
C8 C7 C6 129.20(10)
C7 C8 N3 123.90(11)
C7 C8 C9 108.34(10)
N3 C8 C9 127.66(10)
C14 C9 C10 119.95(10)
C14 C9 C8 134.67(10)
C10 C9 C8 105.39(9)
N1 C10 C11 129.03(10)
N1 C10 C9 108.14(10)
C11 C10 C9 122.82(10)
C12 C11 C10 115.23(11)
C12 C11 C15 122.95(11)
C10 C11 C15 121.81(11)
C11 C12 C13 122.74(11)
C14 C13 C12 122.24(11)
C13 C14 C9 116.97(11)
C13 C14 C20 121.03(10)
C9 C14 C20 121.98(10)
N2 C15 C16 121.03(12)
N2 C15 C11 116.49(10)
C16 C15 C11 122.46(12)
C17 C16 C15 119.21(14)
C18 C17 C16 119.56(13)
C17 C18 C19 118.06(13)
N2 C19 C18 123.60(14)
C25 C20 C21 118.25(11)
C25 C20 C14 121.11(11)
C21 C20 C14 120.64(11)
C22 C21 C20 120.64(12)
C23 C22 C21 120.30(13)
C24 C23 C22 119.55(13)
C23 C24 C25 120.36(14)
C24 C25 C20 120.84(13)
O1 C26 O2 122.37(12)
O1 C26 N3 128.40(12)
O2 C26 N3 109.23(11)
O2 C28 C27 107.41(12)
N3 C27 C28 100.83(11)

loop_
_geom_bond_atom_site_label_1
_geom_bond_atom_site_label_2
_geom_bond_distance
C1 C2 1.389(2)
C1 C6 1.3937(18)
O1 C26 1.2054(16)
N1 C10 1.3725(15)
N1 C7 1.3735(14)
C2 C3 1.379(3)
O2 C26 1.3556(16)
O2 C28 1.426(2)
N2 C19 1.3379(17)
N2 C15 1.3437(16)
C3 C4 1.372(3)
N3 C26 1.3561(16)
N3 C8 1.4142(14)
N3 C27 1.4569(15)
C4 C5 1.381(2)
C5 C6 1.4007(17)
C6 C7 1.4665(16)
C7 C8 1.3769(16)
C8 C9 1.4368(16)
C9 C14 1.4110(16)
C9 C10 1.4187(16)
C10 C11 1.4133(15)
C11 C12 1.3890(17)
C11 C15 1.4815(17)
C12 C13 1.3981(18)
C13 C14 1.3880(17)
C14 C20 1.4894(16)
C15 C16 1.3988(17)
C16 C17 1.381(2)
C17 C18 1.375(2)
C18 C19 1.377(2)
C20 C25 1.3916(17)
C20 C21 1.3957(17)
C21 C22 1.3873(19)
C22 C23 1.385(2)
C23 C24 1.377(2)
C24 C25 1.388(2)
C28 C27 1.500(2)

loop_
_geom_torsion_atom_site_label_1
_geom_torsion_atom_site_label_2
_geom_torsion_atom_site_label_3
_geom_torsion_atom_site_label_4
_geom_torsion
C6 C1 C2 C3 -0.9(2)
C1 C2 C3 C4 0.0(2)
C2 C3 C4 C5 0.2(2)
C3 C4 C5 C6 0.4(2)
C2 C1 C6 C5 1.54(19)
C2 C1 C6 C7 -178.44(12)
C4 C5 C6 C1 -1.30(19)
C4 C5 C6 C7 178.68(12)
C10 N1 C7 C8 1.08(13)
C10 N1 C7 C6 179.68(10)
C1 C6 C7 N1 -37.42(17)
C5 C6 C7 N1 142.60(12)
C1 C6 C7 C8 140.86(13)
C5 C6 C7 C8 -39.12(18)
N1 C7 C8 N3 176.39(10)
C6 C7 C8 N3 -2.09(19)
N1 C7 C8 C9 -0.07(13)
C6 C7 C8 C9 -178.54(11)
C26 N3 C8 C7 -78.02(15)
C27 N3 C8 C7 108.77(14)
C26 N3 C8 C9 97.73(15)
C27 N3 C8 C9 -75.48(16)
C7 C8 C9 C14 179.22(12)
N3 C8 C9 C14 2.9(2)
C7 C8 C9 C10 -0.91(12)
N3 C8 C9 C10 -177.20(10)
C7 N1 C10 C11 177.62(11)
C7 N1 C10 C9 -1.67(13)
C14 C9 C10 N1 -178.55(10)
C8 C9 C10 N1 1.56(12)
C14 C9 C10 C11 2.11(16)
C8 C9 C10 C11 -177.78(10)
N1 C10 C11 C12 -179.54(11)
C9 C10 C11 C12 -0.34(16)
N1 C10 C11 C15 -0.76(18)
C9 C10 C11 C15 178.43(10)
C10 C11 C12 C13 -0.50(17)
C15 C11 C12 C13 -179.26(11)
C11 C12 C13 C14 -0.44(19)
C12 C13 C14 C9 2.15(18)
C12 C13 C14 C20 -176.30(11)
C10 C9 C14 C13 -2.91(16)
C8 C9 C14 C13 176.94(12)
C10 C9 C14 C20 175.52(10)
C8 C9 C14 C20 -4.63(19)
C19 N2 C15 C16 0.20(19)
C19 N2 C15 C11 -178.21(12)
C12 C11 C15 N2 -175.33(12)
C10 C11 C15 N2 5.99(16)
C12 C11 C15 C16 6.29(18)
C10 C11 C15 C16 -172.39(12)
N2 C15 C16 C17 -0.6(2)
C11 C15 C16 C17 177.69(13)
C15 C16 C17 C18 0.0(2)
C16 C17 C18 C19 0.9(2)
C15 N2 C19 C18 0.8(2)
C17 C18 C19 N2 -1.4(3)
C13 C14 C20 C25 -60.38(16)
C9 C14 C20 C25 121.26(13)
C13 C14 C20 C21 120.25(13)
C9 C14 C20 C21 -58.12(16)
C25 C20 C21 C22 -1.94(19)
C14 C20 C21 C22 177.46(12)
C20 C21 C22 C23 -0.3(2)
C21 C22 C23 C24 1.8(2)
C22 C23 C24 C25 -1.0(2)
C23 C24 C25 C20 -1.4(2)
C21 C20 C25 C24 2.78(19)
C14 C20 C25 C24 -176.61(12)
C28 O2 C26 O1 -179.44(17)
C28 O2 C26 N3 -0.52(19)
C8 N3 C26 O1 -0.6(2)
C27 N3 C26 O1 173.41(14)
C8 N3 C26 O2 -179.41(11)
C27 N3 C26 O2 -5.42(15)
C26 O2 C28 C27 5.9(2)
C26 N3 C27 C28 8.49(17)
C8 N3 C27 C28 -177.70(14)
O2 C28 C27 N3 -8.4(2)
